data_1524227
loop_
_publ_author_name
'Cirafici, S.'
'Palenzona, A.'
'Canepa, F.'

_publ_section_title
;
 Thermodynamic and physical properties of mixed-valence Yb Pd In and of M
 Pd In intermetallic compounds (M= Ca, Sr, Er, Eu)
;
_journal_name_full 'Journal of the Less-Common Metals'
_journal_page_first 179
_journal_page_last 187
_journal_volume 107
_journal_year 1985
_chemical_formula_sum 'Eu In Pd'
_space_group_IT_number 62
_symmetry_space_group_name_Hall '-P 2ac 2n'
_symmetry_space_group_name_H-M 'P n m a'
_cell_angle_alpha 90
_cell_angle_beta 90
_cell_angle_gamma 90
_cell_formula_units_Z 4
_cell_length_a 7.474
_cell_length_b 4.464
_cell_length_c 8.529
_cell_volume 284.561
_citation_journal_id_ASTM JCOMAH
_cod_data_source_file Cirafici_JCOMAH_1985_1858.cif
_cod_data_source_block Eu1In1Pd1
_cod_original_formula_sum 'Eu1 In1 Pd1'
_cod_database_code 1524227

loop_
_symmetry_equiv_pos_as_xyz
x,y,z
-x+1/2,-y,z+1/2
x+1/2,-y+1/2,-z+1/2
-x,y+1/2,-z
-x,-y,-z
x-1/2,y,-z-1/2
-x-1/2,y-1/2,z-1/2
x,-y-1/2,z

loop_
_atom_site_label
_atom_site_type_symbol
_atom_site_fract_x
_atom_site_fract_y
_atom_site_fract_z
_atom_site_occupancy
_atom_site_U_iso_or_equiv
Pd1 Pd 0.1417 0.25 0.0623 1 0.0
In1 In 0.2717 0.25 0.3741 1 0.0
Eu1 Eu 0.0348 0.25 0.6771 1 0.0
